data_9006123
loop_
_publ_author_name
'Tsukimura, K.'
'Nakazawa, H.'
'Endo, T.'
'Fukunaga, O.'

_publ_section_title
;
 Cation distribution in Pentlandites (Fe,Ni)9S8: dependence of pressure and
 temperature and kinetics of the cation exchange reaction
 Sample: Synthetic, Fe/(Fe+Ni) = .556, T = 523 K, P = 4 GPa
 Note: structure was not refined in this study
;
_journal_name_full 'Physics and Chemistry of Minerals'
_journal_page_first 203
_journal_page_last 212
_journal_volume 19
_journal_year 1992
_chemical_formula_sum 'Fe5.002 Ni3.998 S8'
_chemical_name_mineral Pentlandite
_space_group_IT_number 225
_symmetry_space_group_name_Hall '-F 4 2 3'
_symmetry_space_group_name_H-M 'F m -3 m'
_cell_angle_alpha 90
_cell_angle_beta 90
_cell_angle_gamma 90
_cell_length_a 10.044
_cell_length_b 10.044
_cell_length_c 10.044
_cell_formula_units_Z 4
_cell_volume 1013.258
_database_code_amcsd 0007705
_diffrn_ambient_pressure 4e+06
_diffrn_ambient_temperature 523
_exptl_crystal_density_diffrn 5.051
_cod_original_sg_symbol_H-M 'F m 3 m'
_cod_original_formula_sum '(Fe5.002 Ni3.998) S8'
_cod_database_code 9006123

loop_
_space_group_symop_operation_xyz
x,y,z
x,1/2+y,1/2+z
1/2+x,y,1/2+z
1/2+x,1/2+y,z
z,-x,y
z,1/2-x,1/2+y
1/2+z,-x,1/2+y
1/2+z,1/2-x,y
-y,z,-x
-y,1/2+z,1/2-x
1/2-y,z,1/2-x
1/2-y,1/2+z,-x
x,-y,z
x,1/2-y,1/2+z
1/2+x,-y,1/2+z
1/2+x,1/2-y,z
-z,x,-y
-z,1/2+x,1/2-y
1/2-z,x,1/2-y
1/2-z,1/2+x,-y
y,-z,x
y,1/2-z,1/2+x
1/2+y,-z,1/2+x
1/2+y,1/2-z,x
-x,y,-z
-x,1/2+y,1/2-z
1/2-x,y,1/2-z
1/2-x,1/2+y,-z
x,-z,-y
x,1/2-z,1/2-y
1/2+x,-z,1/2-y
1/2+x,1/2-z,-y
-z,y,x
-z,1/2+y,1/2+x
1/2-z,y,1/2+x
1/2-z,1/2+y,x
y,-x,-z
y,1/2-x,1/2-z
1/2+y,-x,1/2-z
1/2+y,1/2-x,-z
-x,z,y
-x,1/2+z,1/2+y
1/2-x,z,1/2+y
1/2-x,1/2+z,y
z,-y,-x
z,1/2-y,1/2-x
1/2+z,-y,1/2-x
1/2+z,1/2-y,-x
-y,x,z
-y,1/2+x,1/2+z
1/2-y,x,1/2+z
1/2-y,1/2+x,z
x,z,y
x,1/2+z,1/2+y
1/2+x,z,1/2+y
1/2+x,1/2+z,y
-z,-y,-x
-z,1/2-y,1/2-x
1/2-z,-y,1/2-x
1/2-z,1/2-y,-x
y,x,z
y,1/2+x,1/2+z
1/2+y,x,1/2+z
1/2+y,1/2+x,z
-x,-z,-y
-x,1/2-z,1/2-y
1/2-x,-z,1/2-y
1/2-x,1/2-z,-y
z,y,x
z,1/2+y,1/2+x
1/2+z,y,1/2+x
1/2+z,1/2+y,x
-y,-x,-z
-y,1/2-x,1/2-z
1/2-y,-x,1/2-z
1/2-y,1/2-x,-z
z,x,-y
z,1/2+x,1/2-y
1/2+z,x,1/2-y
1/2+z,1/2+x,-y
-y,-z,x
-y,1/2-z,1/2+x
1/2-y,-z,1/2+x
1/2-y,1/2-z,x
x,y,-z
x,1/2+y,1/2-z
1/2+x,y,1/2-z
1/2+x,1/2+y,-z
-z,-x,y
-z,1/2-x,1/2+y
1/2-z,-x,1/2+y
1/2-z,1/2-x,y
y,z,-x
y,1/2+z,1/2-x
1/2+y,z,1/2-x
1/2+y,1/2+z,-x
-x,-y,z
-x,1/2-y,1/2+z
1/2-x,-y,1/2+z
1/2-x,1/2-y,z
-z,x,y
-z,1/2+x,1/2+y
1/2-z,x,1/2+y
1/2-z,1/2+x,y
y,-z,-x
y,1/2-z,1/2-x
1/2+y,-z,1/2-x
1/2+y,1/2-z,-x
-x,y,z
-x,1/2+y,1/2+z
1/2-x,y,1/2+z
1/2-x,1/2+y,z
z,-x,-y
z,1/2-x,1/2-y
1/2+z,-x,1/2-y
1/2+z,1/2-x,-y
-y,z,x
-y,1/2+z,1/2+x
1/2-y,z,1/2+x
1/2-y,1/2+z,x
x,-y,-z
x,1/2-y,1/2-z
1/2+x,-y,1/2-z
1/2+x,1/2-y,-z
-x,z,-y
-x,1/2+z,1/2-y
1/2-x,z,1/2-y
1/2-x,1/2+z,-y
z,-y,x
z,1/2-y,1/2+x
1/2+z,-y,1/2+x
1/2+z,1/2-y,x
-y,x,-z
-y,1/2+x,1/2-z
1/2-y,x,1/2-z
1/2-y,1/2+x,-z
x,-z,y
x,1/2-z,1/2+y
1/2+x,-z,1/2+y
1/2+x,1/2-z,y
-z,y,-x
-z,1/2+y,1/2-x
1/2-z,y,1/2-x
1/2-z,1/2+y,-x
y,-x,z
y,1/2-x,1/2+z
1/2+y,-x,1/2+z
1/2+y,1/2-x,z
-x,-z,y
-x,1/2-z,1/2+y
1/2-x,-z,1/2+y
1/2-x,1/2-z,y
z,y,-x
z,1/2+y,1/2-x
1/2+z,y,1/2-x
1/2+z,1/2+y,-x
-y,-x,z
-y,1/2-x,1/2+z
1/2-y,-x,1/2+z
1/2-y,1/2-x,z
x,z,-y
x,1/2+z,1/2-y
1/2+x,z,1/2-y
1/2+x,1/2+z,-y
-z,-y,x
-z,1/2-y,1/2+x
1/2-z,-y,1/2+x
1/2-z,1/2-y,x
y,x,-z
y,1/2+x,1/2-z
1/2+y,x,1/2-z
1/2+y,1/2+x,-z
-z,-x,-y
-z,1/2-x,1/2-y
1/2-z,-x,1/2-y
1/2-z,1/2-x,-y
y,z,x
y,1/2+z,1/2+x
1/2+y,z,1/2+x
1/2+y,1/2+z,x
-x,-y,-z
-x,1/2-y,1/2-z
1/2-x,-y,1/2-z
1/2-x,1/2-y,-z
z,x,y
z,1/2+x,1/2+y
1/2+z,x,1/2+y
1/2+z,1/2+x,y
-y,-z,-x
-y,1/2-z,1/2-x
1/2-y,-z,1/2-x
1/2-y,1/2-z,-x

loop_
_atom_site_label
_atom_site_fract_x
_atom_site_fract_y
_atom_site_fract_z
_atom_site_occupancy
Fe1 0.50000 0.50000 0.50000 0.98600
Ni1 0.50000 0.50000 0.50000 0.01400
Fe2 0.12500 0.12500 0.12500 0.50200
Ni2 0.12500 0.12500 0.12500 0.49800
S1 0.25000 0.25000 0.25000 1.00000
S2 0.25000 0.00000 0.00000 1.00000

loop_
_cod_related_entry_id
_cod_related_entry_database
_cod_related_entry_code
1 AMCSD 0007705
